data_2212337
loop_
_publ_author_name
'Ricken, Stefan'
'Angelovski, Goran'
'Sch\"urmann, Markus'
'Preut, Hans'
'Eilbracht, Peter'

_publ_section_title
;
 (<i>S</i>)-(--)-2,2'-Bis(2-methylallyloxy)-1,1'-binaphthyl
;
_journal_coeditor_code RZ2101
_journal_issue 2
_journal_name_full 'Acta Crystallographica Section E'
_journal_page_first o551
_journal_page_last o552
_journal_paper_doi 10.1107/S1600536806055498
_journal_volume 63
_journal_year 2007
_chemical_formula_moiety 'C28 H26 O2'
_chemical_formula_sum 'C28 H26 O2'
_chemical_formula_weight 394.49
_chemical_name_systematic
;
(S)-(-)-2,2'-Bis(2-methylallyloxy)-1,1'-binaphthyl
;
_space_group_IT_number 80
_symmetry_cell_setting tetragonal
_symmetry_space_group_name_Hall 'I 4bw'
_symmetry_space_group_name_H-M 'I 41'
_atom_sites_solution_hydrogens geom
_atom_sites_solution_primary direct
_atom_sites_solution_secondary difmap
_audit_creation_method SHELXL-97
_cell_angle_alpha 90.00
_cell_angle_beta 90.00
_cell_angle_gamma 90.00
_cell_formula_units_Z 4
_cell_length_a 11.5777(8)
_cell_length_b 11.5777(8)
_cell_length_c 16.2234(8)
_cell_measurement_reflns_used 14054
_cell_measurement_temperature 291.0(10)
_cell_measurement_theta_max 27.45
_cell_measurement_theta_min 3.52
_cell_volume 2174.6(2)
_computing_cell_refinement
;
DENZO and SCALEPACK (Otwinowski & Minor, 1997)
;
_computing_data_collection 'COLLECT (Nonius, 1998)'
_computing_data_reduction
;
DENZO and SCALEPACK
;
_computing_molecular_graphics 'SHELXTL-Plus (Sheldrick, 1991)'
_computing_publication_material
;
SHELXL97, PARST95 (Nardelli, 1995) and PLATON (Spek, 2003)
;
_computing_structure_refinement 'SHELXL-97 (Sheldrick, 1997)'
_computing_structure_solution 'SHELXS97 (Sheldrick, 1997)'
_diffrn_ambient_temperature 291.0(10)
_diffrn_detector_area_resol_mean '19 vertical, 18 horizontal'
_diffrn_measured_fraction_theta_full 0.991
_diffrn_measured_fraction_theta_max 0.991
_diffrn_measurement_device_type 'Nonius KappaCCD'
_diffrn_measurement_method
;
415 frames via \w-rotation (\D\w=1%) and two times 25 s per frame
(four sets at different \k-angles)
;
_diffrn_radiation_monochromator graphite
_diffrn_radiation_source 'fine-focus sealed tube'
_diffrn_radiation_type MoK\a
_diffrn_radiation_wavelength 0.71073
_diffrn_reflns_av_R_equivalents 0.027
_diffrn_reflns_av_sigmaI/netI 0.0583
_diffrn_reflns_limit_h_max 14
_diffrn_reflns_limit_h_min -14
_diffrn_reflns_limit_k_max 10
_diffrn_reflns_limit_k_min -9
_diffrn_reflns_limit_l_max 21
_diffrn_reflns_limit_l_min -21
_diffrn_reflns_number 14054
_diffrn_reflns_theta_full 27.45
_diffrn_reflns_theta_max 27.45
_diffrn_reflns_theta_min 3.52
_diffrn_standards_decay_% 0
_diffrn_standards_number 0
_exptl_absorpt_coefficient_mu 0.074
_exptl_absorpt_correction_type none
_exptl_crystal_colour colourless
_exptl_crystal_density_diffrn 1.205
_exptl_crystal_density_method 'not measured'
_exptl_crystal_description block
_exptl_crystal_F_000 840
_exptl_crystal_size_max 0.25
_exptl_crystal_size_mid 0.20
_exptl_crystal_size_min 0.20
_refine_diff_density_max 0.101
_refine_diff_density_min -0.081
_refine_ls_extinction_coef 0.0185(10)
_refine_ls_extinction_expression Fc^*^=kFc[1+0.001xFc^2^\l^3^/sin(2\q)]^-1/4^
_refine_ls_extinction_method SHELXL97
_refine_ls_goodness_of_fit_ref 0.876
_refine_ls_hydrogen_treatment constr
_refine_ls_matrix_type full
_refine_ls_number_parameters 138
_refine_ls_number_reflns 1271
_refine_ls_number_restraints 1
_refine_ls_restrained_S_all 0.875
_refine_ls_R_factor_all 0.0677
_refine_ls_R_factor_gt 0.0273
_refine_ls_shift/su_max 0.000
_refine_ls_shift/su_mean 0.000
_refine_ls_structure_factor_coef Fsqd
_refine_ls_weighting_details 'calc w=1/[\s^2^(Fo^2^)+(0.0252P)^2^] where P=(Fo^2^+2Fc^2^)/3'
_refine_ls_weighting_scheme calc
_refine_ls_wR_factor_gt 0.0536
_refine_ls_wR_factor_ref 0.0571
_reflns_number_gt 707
_reflns_number_total 1271
_reflns_threshold_expression I>2\s(I)
_cod_data_source_file rz2101.cif
_cod_data_source_block I
_cod_database_code 2212337
_cod_database_fobs_code 2212337

loop_
_symmetry_equiv_pos_as_xyz
'x, y, z'
'-x+1/2, -y+1/2, z+1/2'
'-y, x+1/2, z+1/4'
'y+1/2, -x, z+3/4'
'x+1/2, y+1/2, z+1/2'
'-x+1, -y+1, z+1'
'-y+1/2, x+1, z+3/4'
'y+1, -x+1/2, z+5/4'

loop_
_atom_site_type_symbol
_atom_site_label
_atom_site_fract_x
_atom_site_fract_y
_atom_site_fract_z
_atom_site_U_iso_or_equiv
_atom_site_adp_type
_atom_site_calc_flag
_atom_site_refinement_flags
_atom_site_occupancy
O O1 0.99540(10) 0.62800(12) 0.98077(8) 0.0659(4) Uani d . 1
C C1 0.91135(16) 0.60295(17) 0.92374(11) 0.0519(5) Uani d . 1
C C2 0.80159(17) 0.65405(18) 0.92741(13) 0.0602(5) Uani d . 1
H H2 0.7837 0.7055 0.9695 0.072 Uiso calc R 1
C C3 0.72153(16) 0.62798(17) 0.86910(12) 0.0594(5) Uani d . 1
H H3 0.6488 0.6618 0.8720 0.071 Uiso calc R 1
C C4 0.74614(15) 0.55129(17) 0.80456(12) 0.0500(5) Uani d . 1
C C5 0.66338(18) 0.52285(18) 0.74414(13) 0.0646(6) Uani d . 1
H H5 0.5905 0.5563 0.7466 0.078 Uiso calc R 1
C C6 0.6880(2) 0.4474(2) 0.68236(15) 0.0725(6) Uani d . 1
H H6 0.6322 0.4294 0.6432 0.087 Uiso calc R 1
C C7 0.79769(19) 0.39708(17) 0.67800(13) 0.0655(6) Uani d . 1
H H7 0.8147 0.3459 0.6355 0.079 Uiso calc R 1
C C8 0.87975(18) 0.42224(16) 0.73527(11) 0.0552(5) Uani d . 1
H H8 0.9520 0.3874 0.7315 0.066 Uiso calc R 1
C C9 0.85755(16) 0.50019(15) 0.80043(10) 0.0465(5) Uani d . 1
C C10 0.94154(14) 0.52736(15) 0.86183(11) 0.0453(4) Uani d . 1
C C11 0.96027(19) 0.66652(19) 1.05994(11) 0.0636(6) Uani d . 1
H H11A 0.8942 0.6219 1.0784 0.076 Uiso calc R 1
H H11B 0.9375 0.7471 1.0571 0.076 Uiso calc R 1
C C12 1.0571(2) 0.65283(18) 1.11950(12) 0.0651(6) Uani d . 1
C C13 1.0244(2) 0.6738(3) 1.20661(13) 0.1052(10) Uani d . 1
H H13A 1.0911 0.6644 1.2412 0.158 Uiso calc R 1
H H13B 0.9659 0.6196 1.2228 0.158 Uiso calc R 1
H H13C 0.9952 0.7510 1.2123 0.158 Uiso calc R 1
C C14 1.1616(2) 0.6250(2) 1.09709(16) 0.0866(8) Uani d . 1
H H14A 1.1783 0.6127 1.0417 0.104 Uiso calc R 1
H H14B 1.2195 0.6174 1.1365 0.104 Uiso calc R 1

loop_
_atom_site_aniso_label
_atom_site_aniso_U_11
_atom_site_aniso_U_22
_atom_site_aniso_U_33
_atom_site_aniso_U_12
_atom_site_aniso_U_13
_atom_site_aniso_U_23
O1 0.0535(8) 0.0948(11) 0.0495(8) 0.0020(7) 0.0008(7) -0.0181(8)
C1 0.0478(12) 0.0619(12) 0.0459(11) -0.0004(10) 0.0024(10) -0.0004(10)
C2 0.0555(13) 0.0668(13) 0.0583(12) 0.0080(10) 0.0087(11) -0.0062(11)
C3 0.0451(12) 0.0661(14) 0.0671(13) 0.0097(10) 0.0074(11) 0.0081(12)
C4 0.0406(12) 0.0575(12) 0.0519(11) -0.0019(10) -0.0008(10) 0.0108(10)
C5 0.0474(13) 0.0759(15) 0.0705(16) -0.0034(11) -0.0062(11) 0.0146(13)
C6 0.0600(16) 0.0917(17) 0.0658(14) -0.0192(13) -0.0184(12) 0.0093(14)
C7 0.0681(16) 0.0711(15) 0.0573(12) -0.0111(12) -0.0063(12) -0.0026(12)
C8 0.0532(13) 0.0583(13) 0.0542(12) -0.0034(10) -0.0029(10) 0.0013(11)
C9 0.0470(12) 0.0488(12) 0.0436(11) -0.0014(9) 0.0009(9) 0.0072(9)
C10 0.0410(10) 0.0543(11) 0.0405(10) 0.0015(9) 0.0020(9) 0.0027(10)
C11 0.0737(14) 0.0683(14) 0.0490(12) 0.0021(11) 0.0092(12) -0.0136(11)
C12 0.0778(16) 0.0647(14) 0.0529(15) -0.0068(12) -0.0041(12) -0.0089(11)
C13 0.134(2) 0.125(2) 0.0558(16) -0.0090(18) -0.0028(15) -0.0144(14)
C14 0.0786(17) 0.108(2) 0.0734(15) 0.0016(15) -0.0198(14) -0.0125(14)

loop_
_atom_type_symbol
_atom_type_description
_atom_type_scat_dispersion_real
_atom_type_scat_dispersion_imag
_atom_type_scat_source
C C 0.0033 0.0016 'International Tables Vol C Tables 4.2.6.8 and 6.1.1.4'
H H 0.0000 0.0000 'International Tables Vol C Tables 4.2.6.8 and 6.1.1.4'
O O 0.0106 0.0060 'International Tables Vol C Tables 4.2.6.8 and 6.1.1.4'

loop_
_geom_angle_atom_site_label_1
_geom_angle_atom_site_label_2
_geom_angle_atom_site_label_3
_geom_angle_site_symmetry_3
_geom_angle
C1 O1 C11 . 118.22(14)
O1 C1 C10 . 116.47(15)
O1 C1 C2 . 121.60(18)
C10 C1 C2 . 121.92(18)
C3 C2 C1 . 119.7(2)
C3 C2 H2 . 120.2
C1 C2 H2 . 120.2
C2 C3 C4 . 121.48(17)
C2 C3 H3 . 119.3
C4 C3 H3 . 119.3
C3 C4 C5 . 121.94(18)
C3 C4 C9 . 118.91(16)
C5 C4 C9 . 119.15(19)
C6 C5 C4 . 121.3(2)
C6 C5 H5 . 119.3
C4 C5 H5 . 119.3
C5 C6 C7 . 119.7(2)
C5 C6 H6 . 120.2
C7 C6 H6 . 120.2
C8 C7 C6 . 120.7(2)
C8 C7 H7 . 119.7
C6 C7 H7 . 119.7
C7 C8 C9 . 121.36(19)
C7 C8 H8 . 119.3
C9 C8 H8 . 119.3
C8 C9 C4 . 117.79(17)
C8 C9 C10 . 122.60(16)
C4 C9 C10 . 119.61(16)
C1 C10 C9 . 118.43(15)
C1 C10 C10 6_654 119.94(13)
C9 C10 C10 6_654 121.58(14)
O1 C11 C12 . 109.76(17)
O1 C11 H11A . 109.7
C12 C11 H11A . 109.7
O1 C11 H11B . 109.7
C12 C11 H11B . 109.7
H11A C11 H11B . 108.2
C14 C12 C11 . 123.0(2)
C14 C12 C13 . 122.9(2)
C11 C12 C13 . 114.1(2)
C12 C13 H13A . 109.5
C12 C13 H13B . 109.5
H13A C13 H13B . 109.5
C12 C13 H13C . 109.5
H13A C13 H13C . 109.5
H13B C13 H13C . 109.5
C12 C14 H14A . 120.0
C12 C14 H14B . 120.0
H14A C14 H14B . 120.0

loop_
_geom_bond_atom_site_label_1
_geom_bond_atom_site_label_2
_geom_bond_site_symmetry_2
_geom_bond_distance
O1 C1 . 1.374(2)
O1 C11 . 1.419(2)
C1 C10 . 1.377(2)
C1 C2 . 1.403(2)
C2 C3 . 1.358(3)
C2 H2 . 0.9300
C3 C4 . 1.402(2)
C3 H3 . 0.9300
C4 C5 . 1.410(3)
C4 C9 . 1.421(2)
C5 C6 . 1.359(3)
C5 H5 . 0.9300
C6 C7 . 1.399(3)
C6 H6 . 0.9300
C7 C8 . 1.360(3)
C7 H7 . 0.9300
C8 C9 . 1.413(2)
C8 H8 . 0.9300
C9 C10 . 1.427(2)
C10 C10 6_654 1.495(3)
C11 C12 . 1.489(3)
C11 H11A . 0.9700
C11 H11B . 0.9700
C12 C14 . 1.304(3)
C12 C13 . 1.483(3)
C13 H13A . 0.9600
C13 H13B . 0.9600
C13 H13C . 0.9600
C14 H14A . 0.9300
C14 H14B . 0.9300

loop_
_geom_torsion_atom_site_label_1
_geom_torsion_atom_site_label_2
_geom_torsion_atom_site_label_3
_geom_torsion_atom_site_label_4
_geom_torsion_site_symmetry_4
_geom_torsion
C11 O1 C1 C10 . -156.20(17)
C11 O1 C1 C2 . 25.3(3)
O1 C1 C2 C3 . 179.12(17)
C10 C1 C2 C3 . 0.7(3)
C1 C2 C3 C4 . -0.4(3)
C2 C3 C4 C5 . 179.43(18)
C2 C3 C4 C9 . -0.1(3)
C3 C4 C5 C6 . -179.33(18)
C9 C4 C5 C6 . 0.2(3)
C4 C5 C6 C7 . -0.3(3)
C5 C6 C7 C8 . 0.4(3)
C6 C7 C8 C9 . -0.4(3)
C7 C8 C9 C4 . 0.3(2)
C7 C8 C9 C10 . 179.37(17)
C3 C4 C9 C8 . 179.34(16)
C5 C4 C9 C8 . -0.2(2)
C3 C4 C9 C10 . 0.3(2)
C5 C4 C9 C10 . -179.28(17)
O1 C1 C10 C9 . -179.03(15)
C2 C1 C10 C9 . -0.6(3)
O1 C1 C10 C10 6_654 3.2(3)
C2 C1 C10 C10 6_654 -178.34(18)
C8 C9 C10 C1 . -178.97(16)
C4 C9 C10 C1 . 0.1(2)
C8 C9 C10 C10 6_654 -1.2(3)
C4 C9 C10 C10 6_654 177.80(18)
C1 O1 C11 C12 . 161.93(16)
O1 C11 C12 C14 . 8.8(3)
O1 C11 C12 C13 . -171.2(2)
